data_1552244
loop_
_publ_author_name
'Taylor, Jordan W.'
'McSkimming, Alex'
'Essex, Laura A.'
'Harman, W. Hill'

_publ_section_title
;
 CO2 reduction with protons and electrons at a boron-based reaction center
;
_journal_name_full 'Chemical Science'
_journal_paper_doi 10.1039/C9SC02792K
_journal_year 2019
_chemical_formula_sum 'C42 H51 Au B2 P2'
_chemical_formula_weight 836.35
_space_group_crystal_system monoclinic
_space_group_IT_number 14
_space_group_name_Hall '-P 2ybc'
_space_group_name_H-M_alt 'P 1 21/c 1'
_symmetry_space_group_name_Hall '-P 2ybc'
_symmetry_space_group_name_H-M 'P 1 21/c 1'
_atom_sites_solution_hydrogens mixed
_audit_creation_method SHELXL-2013
_audit_update_record
;
2019-06-06 deposited with the CCDC.    2019-08-19 downloaded from the CCDC.
;
_cell_angle_alpha 90
_cell_angle_beta 97.9128(5)
_cell_angle_gamma 90
_cell_formula_units_Z 4
_cell_length_a 13.6605(2)
_cell_length_b 18.5231(3)
_cell_length_c 14.7583(2)
_cell_measurement_reflns_used 9471
_cell_measurement_temperature 100(2)
_cell_measurement_theta_max 38.07
_cell_measurement_theta_min 2.45
_cell_volume 3698.81(10)
_computing_cell_refinement 'Bruker SAINT'
_computing_data_collection 'Bruker APEX2'
_computing_data_reduction 'Bruker SAINT'
_computing_molecular_graphics 'Bruker SHELXTL'
_computing_publication_material 'Bruker SHELXTL'
_computing_structure_refinement 'SHELXL-2013 (Sheldrick, 2013)'
_computing_structure_solution 'SHELXS-97 (Sheldrick 2008)'
_diffrn_ambient_temperature 100(2)
_diffrn_measured_fraction_theta_full 1.000
_diffrn_measured_fraction_theta_max 0.999
_diffrn_measurement_device_type 'Bruker APEX-II CCD'
_diffrn_measurement_method '\f and \w scans'
_diffrn_radiation_type MoK\a
_diffrn_radiation_wavelength 0.71073
_diffrn_reflns_av_R_equivalents 0.0303
_diffrn_reflns_av_unetI/netI 0.0132
_diffrn_reflns_Laue_measured_fraction_full 1.000
_diffrn_reflns_Laue_measured_fraction_max 0.999
_diffrn_reflns_limit_h_max 21
_diffrn_reflns_limit_h_min -21
_diffrn_reflns_limit_k_max 29
_diffrn_reflns_limit_k_min -29
_diffrn_reflns_limit_l_max 23
_diffrn_reflns_limit_l_min -23
_diffrn_reflns_number 236591
_diffrn_reflns_point_group_measured_fraction_full 1.000
_diffrn_reflns_point_group_measured_fraction_max 0.999
_diffrn_reflns_theta_full 25.242
_diffrn_reflns_theta_max 34.336
_diffrn_reflns_theta_min 1.775
_exptl_absorpt_coefficient_mu 4.093
_exptl_absorpt_correction_type multi-scan
_exptl_absorpt_process_details 'Bruker SADABS'
_exptl_crystal_colour grey
_exptl_crystal_density_diffrn 1.502
_exptl_crystal_density_meas ?
_exptl_crystal_density_method 'not measured'
_exptl_crystal_description 'needle frag'
_exptl_crystal_F_000 1688
_exptl_crystal_size_max 0.508
_exptl_crystal_size_mid 0.221
_exptl_crystal_size_min 0.162
_exptl_transmission_factor_max 0.748
_exptl_transmission_factor_min 0.454
_refine_diff_density_max 1.230
_refine_diff_density_min -0.708
_refine_diff_density_rms 0.079
_refine_ls_extinction_method none
_refine_ls_goodness_of_fit_ref 1.035
_refine_ls_hydrogen_treatment mixed
_refine_ls_matrix_type full
_refine_ls_number_parameters 435
_refine_ls_number_reflns 15490
_refine_ls_number_restraints 0
_refine_ls_restrained_S_all 1.035
_refine_ls_R_factor_all 0.0203
_refine_ls_R_factor_gt 0.0161
_refine_ls_shift/su_max 0.003
_refine_ls_shift/su_mean 0.000
_refine_ls_structure_factor_coef Fsqd
_refine_ls_weighting_details 'w=1/[\s^2^(Fo^2^)+(0.0196P)^2^+1.6660P] where P=(Fo^2^+2Fc^2^)/3'
_refine_ls_weighting_scheme calc
_refine_ls_wR_factor_gt 0.0373
_refine_ls_wR_factor_ref 0.0386
_reflns_Friedel_coverage 0.000
_reflns_number_gt 14017
_reflns_number_total 15490
_reflns_threshold_expression 'I > 2\s(I)'
_cod_data_source_file c9sc02792k2.cif
_cod_data_source_block hh94JT43_0m
_cod_depositor_comments
;
The following automatic conversions were performed:

'_exptl_crystal_density_meas' value 'not measured' was changed to '?'
- the value is perceived as not measured.

Automatic conversion script
Id: cif_fix_values 4973 2017-02-22 13:04:09Z antanas 
;
_cod_database_code 1552244
_shelx_space_group_comment
; 
The symmetry employed for this shelxl refinement is uniquely defined 
by the following loop, which should always be used as a source of 
symmetry information in preference to the above space-group names. 
They are only intended as comments. 
;
_shelx_estimated_absorpt_t_min 0.230
_shelx_estimated_absorpt_t_max 0.557
_shelxl_version_number 2013-4

loop_
_space_group_symop_operation_xyz
'x, y, z'
'-x, y+1/2, -z+1/2'
'-x, -y, -z'
'x, -y-1/2, z-1/2'

loop_
_atom_site_label
_atom_site_type_symbol
_atom_site_fract_x
_atom_site_fract_y
_atom_site_fract_z
_atom_site_U_iso_or_equiv
_atom_site_adp_type
_atom_site_occupancy
_atom_site_site_symmetry_order
_atom_site_calc_flag
_atom_site_refinement_flags_posn
_atom_site_refinement_flags_adp
Au1 Au 0.72116(2) 0.86405(2) 0.77638(2) 0.01086(1) Uani 1 1 d . .
B1 B 0.59667(9) 0.94709(7) 0.85106(8) 0.0133(2) Uani 1 1 d . .
C1 C 0.68926(8) 0.95314(6) 0.92545(7) 0.01249(17) Uani 1 1 d . .
C2 C 0.69429(8) 0.91553(6) 1.00983(7) 0.01496(19) Uani 1 1 d . .
H2 H 0.6398 0.8866 1.0212 0.018 Uiso 1 1 calc R U
C3 C 0.77643(9) 0.91985(7) 1.07590(8) 0.0173(2) Uani 1 1 d . .
H3 H 0.7781 0.8943 1.1319 0.021 Uiso 1 1 calc R U
C4 C 0.85700(9) 0.96214(7) 1.05941(8) 0.0172(2) Uani 1 1 d . .
H4 H 0.9141 0.9649 1.1040 0.021 Uiso 1 1 calc R U
C5 C 0.85329(8) 1.00000(7) 0.97781(7) 0.01531(19) Uani 1 1 d . .
H5 H 0.9083 1.0289 0.9681 0.018 Uiso 1 1 calc R U
C6 C 0.77080(8) 0.99718(6) 0.90871(7) 0.01277(18) Uani 1 1 d . .
B2 B 0.76698(10) 1.04857(7) 0.82018(9) 0.0152(2) Uani 1 1 d . .
H2A H 0.7566(13) 1.1145(9) 0.8525(11) 0.018 Uiso 1 1 d . U
C7 C 0.67075(9) 1.03612(6) 0.74492(8) 0.01502(19) Uani 1 1 d . .
C8 C 0.66196(10) 1.07291(7) 0.66018(8) 0.0206(2) Uani 1 1 d . .
H8 H 0.7160 1.1011 0.6462 0.025 Uiso 1 1 calc R U
C9 C 0.57692(11) 1.06912(7) 0.59680(9) 0.0233(2) Uani 1 1 d . .
H9 H 0.5742 1.0937 0.5400 0.028 Uiso 1 1 calc R U
C10 C 0.49552(10) 1.02937(7) 0.61610(9) 0.0223(2) Uani 1 1 d . .
H10 H 0.4365 1.0281 0.5738 0.027 Uiso 1 1 calc R U
C11 C 0.50206(9) 0.99183(7) 0.69774(8) 0.0184(2) Uani 1 1 d . .
H11 H 0.4469 0.9644 0.7108 0.022 Uiso 1 1 calc R U
C12 C 0.58900(8) 0.99329(6) 0.76251(7) 0.01437(19) Uani 1 1 d . .
C13 C 0.50514(8) 0.89811(6) 0.86840(7) 0.01315(18) Uani 1 1 d . .
C14 C 0.49393(7) 0.82530(6) 0.84100(7) 0.01135(17) Uani 1 1 d . .
C15 C 0.41400(8) 0.78369(7) 0.86154(8) 0.01509(19) Uani 1 1 d . .
H15 H 0.4086 0.7344 0.8436 0.018 Uiso 1 1 calc R U
C16 C 0.34261(8) 0.81477(8) 0.90823(8) 0.0192(2) Uani 1 1 d . .
H16 H 0.2885 0.7867 0.9225 0.023 Uiso 1 1 calc R U
C17 C 0.35072(9) 0.88697(8) 0.93393(9) 0.0210(2) Uani 1 1 d . .
H17 H 0.3016 0.9085 0.9648 0.025 Uiso 1 1 calc R U
C18 C 0.43085(9) 0.92774(7) 0.91441(8) 0.0192(2) Uani 1 1 d . .
H18 H 0.4355 0.9769 0.9326 0.023 Uiso 1 1 calc R U
P1 P 0.59114(2) 0.78556(2) 0.78486(2) 0.00985(4) Uani 1 1 d . .
C19 C 0.62686(8) 0.70432(6) 0.85335(8) 0.01379(18) Uani 1 1 d . .
H19 H 0.5659 0.6746 0.8546 0.017 Uiso 1 1 calc R U
C20 C 0.70141(10) 0.65792(7) 0.81108(10) 0.0219(2) Uani 1 1 d . .
H20A H 0.7607 0.6865 0.8057 0.033 Uiso 1 1 calc R U
H20B H 0.6718 0.6416 0.7503 0.033 Uiso 1 1 calc R U
H20C H 0.7195 0.6159 0.8502 0.033 Uiso 1 1 calc R U
C21 C 0.66560(9) 0.72522(7) 0.95188(8) 0.0198(2) Uani 1 1 d . .
H21A H 0.6756 0.6816 0.9895 0.030 Uiso 1 1 calc R U
H21B H 0.6175 0.7566 0.9759 0.030 Uiso 1 1 calc R U
H21C H 0.7285 0.7509 0.9534 0.030 Uiso 1 1 calc R U
C22 C 0.54039(8) 0.75163(6) 0.67040(7) 0.01400(18) Uani 1 1 d . .
H22 H 0.5978 0.7330 0.6420 0.017 Uiso 1 1 calc R U
C23 C 0.49651(9) 0.81395(7) 0.61007(8) 0.0190(2) Uani 1 1 d . .
H23A H 0.4774 0.7966 0.5474 0.029 Uiso 1 1 calc R U
H23B H 0.5458 0.8524 0.6102 0.029 Uiso 1 1 calc R U
H23C H 0.4381 0.8328 0.6340 0.029 Uiso 1 1 calc R U
C24 C 0.46682(10) 0.68899(7) 0.66898(9) 0.0227(2) Uani 1 1 d . .
H24A H 0.4059 0.7062 0.6898 0.034 Uiso 1 1 calc R U
H24B H 0.4958 0.6505 0.7097 0.034 Uiso 1 1 calc R U
H24C H 0.4518 0.6702 0.6065 0.034 Uiso 1 1 calc R U
C25 C 0.86811(9) 1.05154(6) 0.77256(7) 0.01545(19) Uani 1 1 d . .
C26 C 0.91869(8) 0.99219(6) 0.74080(7) 0.01390(18) Uani 1 1 d . .
C27 C 1.00384(9) 1.00179(7) 0.69780(8) 0.0194(2) Uani 1 1 d . .
H27 H 1.0373 0.9607 0.6790 0.023 Uiso 1 1 calc R U
C28 C 1.03934(10) 1.06981(8) 0.68260(9) 0.0244(3) Uani 1 1 d . .
H28 H 1.0965 1.0758 0.6532 0.029 Uiso 1 1 calc R U
C29 C 0.99017(12) 1.12903(8) 0.71095(10) 0.0266(3) Uani 1 1 d . .
H29 H 1.0127 1.1763 0.6998 0.032 Uiso 1 1 calc R U
C30 C 0.90789(11) 1.11977(7) 0.75573(9) 0.0222(2) Uani 1 1 d . .
H30 H 0.8769 1.1615 0.7760 0.027 Uiso 1 1 calc R U
P2 P 0.88136(2) 0.89893(2) 0.75590(2) 0.01092(5) Uani 1 1 d . .
C31 C 0.91380(9) 0.85107(7) 0.65379(8) 0.0168(2) Uani 1 1 d . .
H31 H 0.9873 0.8511 0.6562 0.020 Uiso 1 1 calc R U
C32 C 0.86799(11) 0.88958(8) 0.56610(8) 0.0238(3) Uani 1 1 d . .
H32A H 0.8757 0.8594 0.5130 0.036 Uiso 1 1 calc R U
H32B H 0.9014 0.9359 0.5609 0.036 Uiso 1 1 calc R U
H32C H 0.7976 0.8981 0.5684 0.036 Uiso 1 1 calc R U
C33 C 0.87777(11) 0.77265(7) 0.65298(9) 0.0231(2) Uani 1 1 d . .
H33A H 0.8054 0.7718 0.6429 0.035 Uiso 1 1 calc R U
H33B H 0.9017 0.7499 0.7118 0.035 Uiso 1 1 calc R U
H33C H 0.9033 0.7462 0.6037 0.035 Uiso 1 1 calc R U
C34 C 0.96872(8) 0.87067(6) 0.85832(8) 0.01430(19) Uani 1 1 d . .
H34 H 0.9781 0.9144 0.8983 0.017 Uiso 1 1 calc R U
C35 C 1.07201(9) 0.85043(8) 0.83820(9) 0.0219(2) Uani 1 1 d . .
H35A H 1.1150 0.8413 0.8958 0.033 Uiso 1 1 calc R U
H35B H 1.0992 0.8902 0.8056 0.033 Uiso 1 1 calc R U
H35C H 1.0680 0.8068 0.8002 0.033 Uiso 1 1 calc R U
C36 C 0.92605(9) 0.81292(7) 0.91588(8) 0.0185(2) Uani 1 1 d . .
H36A H 0.9121 0.7691 0.8792 0.028 Uiso 1 1 calc R U
H36B H 0.8648 0.8308 0.9354 0.028 Uiso 1 1 calc R U
H36C H 0.9740 0.8019 0.9698 0.028 Uiso 1 1 calc R U
C1T C 0.24332(11) 0.62038(10) 0.16965(11) 0.0323(3) Uani 1 1 d . .
H1T H 0.2760 0.6015 0.2256 0.039 Uiso 1 1 calc R U
C2T C 0.22156(10) 0.69303(10) 0.16195(10) 0.0286(3) Uani 1 1 d . .
H2T H 0.2395 0.7241 0.2128 0.034 Uiso 1 1 calc R U
C3T C 0.17366(12) 0.72111(9) 0.08057(10) 0.0296(3) Uani 1 1 d . .
H3T H 0.1595 0.7713 0.0753 0.035 Uiso 1 1 calc R U
C4T C 0.14658(13) 0.67532(9) 0.00682(10) 0.0331(3) Uani 1 1 d . .
H4T H 0.1130 0.6942 -0.0487 0.040 Uiso 1 1 calc R U
C5T C 0.16825(13) 0.60220(9) 0.01369(11) 0.0332(3) Uani 1 1 d . .
H5T H 0.1498 0.5711 -0.0369 0.040 Uiso 1 1 calc R U
C6T C 0.21725(12) 0.57483(9) 0.09524(12) 0.0334(3) Uani 1 1 d . .
H6T H 0.2330 0.5249 0.1002 0.040 Uiso 1 1 calc R U

loop_
_atom_site_aniso_label
_atom_site_aniso_U_11
_atom_site_aniso_U_22
_atom_site_aniso_U_33
_atom_site_aniso_U_23
_atom_site_aniso_U_13
_atom_site_aniso_U_12
Au1 0.00914(2) 0.01070(2) 0.01315(2) 0.00027(1) 0.00295(1) -0.00010(1)
B1 0.0133(5) 0.0121(5) 0.0145(5) -0.0030(4) 0.0018(4) 0.0020(4)
C1 0.0129(4) 0.0119(4) 0.0125(4) -0.0021(3) 0.0011(3) 0.0014(3)
C2 0.0144(4) 0.0166(5) 0.0141(4) -0.0007(4) 0.0027(3) -0.0001(4)
C3 0.0172(5) 0.0220(6) 0.0125(4) 0.0006(4) 0.0019(4) 0.0004(4)
C4 0.0153(5) 0.0231(6) 0.0128(4) -0.0025(4) -0.0001(3) 0.0001(4)
C5 0.0136(4) 0.0182(5) 0.0142(4) -0.0032(4) 0.0018(3) -0.0015(4)
C6 0.0142(4) 0.0122(4) 0.0119(4) -0.0032(3) 0.0015(3) 0.0016(4)
B2 0.0176(5) 0.0119(5) 0.0154(5) -0.0007(4) 0.0007(4) -0.0001(4)
C7 0.0183(5) 0.0113(5) 0.0151(4) -0.0008(3) 0.0011(4) 0.0036(4)
C8 0.0254(6) 0.0172(5) 0.0186(5) 0.0037(4) 0.0013(4) 0.0029(4)
C9 0.0315(7) 0.0196(6) 0.0171(5) 0.0039(4) -0.0025(4) 0.0063(5)
C10 0.0249(6) 0.0201(6) 0.0194(5) -0.0014(4) -0.0063(4) 0.0067(5)
C11 0.0192(5) 0.0158(5) 0.0186(5) -0.0018(4) -0.0034(4) 0.0024(4)
C12 0.0168(5) 0.0109(4) 0.0145(4) -0.0020(3) -0.0014(3) 0.0030(4)
C13 0.0118(4) 0.0147(5) 0.0126(4) -0.0026(3) 0.0003(3) 0.0029(4)
C14 0.0092(4) 0.0139(5) 0.0111(4) -0.0004(3) 0.0020(3) 0.0012(3)
C15 0.0110(4) 0.0186(5) 0.0158(4) 0.0013(4) 0.0024(3) -0.0005(4)
C16 0.0104(4) 0.0289(6) 0.0189(5) 0.0008(4) 0.0044(4) 0.0001(4)
C17 0.0130(5) 0.0313(7) 0.0193(5) -0.0064(5) 0.0045(4) 0.0044(5)
C18 0.0145(5) 0.0232(6) 0.0200(5) -0.0079(4) 0.0026(4) 0.0036(4)
P1 0.00901(10) 0.01006(11) 0.01082(10) -0.00003(8) 0.00258(8) 0.00048(9)
C19 0.0123(4) 0.0124(5) 0.0172(5) 0.0030(4) 0.0040(3) 0.0017(4)
C20 0.0216(6) 0.0169(5) 0.0290(6) 0.0036(5) 0.0094(5) 0.0081(5)
C21 0.0197(5) 0.0234(6) 0.0159(5) 0.0064(4) 0.0011(4) 0.0023(4)
C22 0.0160(5) 0.0138(5) 0.0122(4) -0.0020(3) 0.0022(3) 0.0006(4)
C23 0.0218(5) 0.0203(6) 0.0143(5) 0.0014(4) 0.0002(4) 0.0037(4)
C24 0.0259(6) 0.0209(6) 0.0202(5) -0.0032(4) -0.0007(4) -0.0079(5)
C25 0.0192(5) 0.0134(5) 0.0130(4) 0.0011(3) -0.0005(4) -0.0036(4)
C26 0.0134(4) 0.0157(5) 0.0124(4) 0.0018(3) 0.0009(3) -0.0042(4)
C27 0.0157(5) 0.0253(6) 0.0174(5) 0.0016(4) 0.0027(4) -0.0069(4)
C28 0.0225(6) 0.0303(7) 0.0206(5) 0.0031(5) 0.0040(4) -0.0142(5)
C29 0.0324(7) 0.0239(7) 0.0231(6) 0.0034(5) 0.0016(5) -0.0165(5)
C30 0.0289(6) 0.0153(5) 0.0218(5) 0.0006(4) 0.0016(5) -0.0075(5)
P2 0.00995(11) 0.01186(12) 0.01139(10) -0.00006(9) 0.00303(8) -0.00055(9)
C31 0.0168(5) 0.0204(5) 0.0141(4) -0.0030(4) 0.0053(4) -0.0003(4)
C32 0.0311(7) 0.0267(6) 0.0132(5) -0.0003(4) 0.0020(4) -0.0080(5)
C33 0.0320(7) 0.0175(6) 0.0208(5) -0.0052(4) 0.0075(5) 0.0031(5)
C34 0.0116(4) 0.0176(5) 0.0139(4) 0.0009(4) 0.0025(3) 0.0006(4)
C35 0.0114(5) 0.0306(7) 0.0242(6) 0.0050(5) 0.0046(4) 0.0029(4)
C36 0.0168(5) 0.0221(6) 0.0171(5) 0.0059(4) 0.0048(4) 0.0021(4)
C1T 0.0205(6) 0.0495(9) 0.0275(7) 0.0070(6) 0.0057(5) 0.0049(6)
C2T 0.0185(6) 0.0453(9) 0.0222(6) -0.0058(6) 0.0039(4) -0.0020(6)
C3T 0.0332(7) 0.0301(7) 0.0255(6) -0.0044(5) 0.0045(5) -0.0024(6)
C4T 0.0452(9) 0.0313(8) 0.0213(6) -0.0019(5) -0.0007(6) -0.0017(7)
C5T 0.0407(8) 0.0300(8) 0.0293(7) -0.0048(6) 0.0068(6) -0.0052(6)
C6T 0.0310(7) 0.0319(8) 0.0392(8) 0.0062(6) 0.0119(6) 0.0014(6)

loop_
_atom_type_symbol
_atom_type_description
_atom_type_scat_dispersion_real
_atom_type_scat_dispersion_imag
_atom_type_scat_source
C C 0.0033 0.0016 'International Tables Vol C Tables 4.2.6.8 and 6.1.1.4'
H H 0.0000 0.0000 'International Tables Vol C Tables 4.2.6.8 and 6.1.1.4'
B B 0.0013 0.0007 'International Tables Vol C Tables 4.2.6.8 and 6.1.1.4'
P P 0.1023 0.0942 'International Tables Vol C Tables 4.2.6.8 and 6.1.1.4'
Au Au -2.0133 8.8022 'International Tables Vol C Tables 4.2.6.8 and 6.1.1.4'

loop_
_geom_angle_atom_site_label_1
_geom_angle_atom_site_label_2
_geom_angle_atom_site_label_3
_geom_angle
P1 Au1 P2 156.831(10)
P1 Au1 B1 78.48(3)
P2 Au1 B1 124.03(3)
C12 B1 C1 120.43(10)
C12 B1 C13 119.02(10)
C1 B1 C13 120.38(10)
C12 B1 Au1 86.71(7)
C1 B1 Au1 80.18(6)
C13 B1 Au1 107.44(7)
C2 C1 C6 119.13(10)
C2 C1 B1 121.22(10)
C6 C1 B1 119.66(10)
C3 C2 C1 121.75(11)
C3 C2 H2 119.1
C1 C2 H2 119.1
C2 C3 C4 119.38(11)
C2 C3 H3 120.3
C4 C3 H3 120.3
C5 C4 C3 119.87(10)
C5 C4 H4 120.1
C3 C4 H4 120.1
C4 C5 C6 122.52(11)
C4 C5 H5 118.7
C6 C5 H5 118.7
C5 C6 C1 117.35(10)
C5 C6 B2 119.80(10)
C1 C6 B2 122.56(9)
C6 B2 C7 113.91(10)
C6 B2 C25 115.68(10)
C7 B2 C25 111.40(9)
C6 B2 H2A 104.2(7)
C7 B2 H2A 105.1(7)
C25 B2 H2A 105.2(8)
C8 C7 C12 117.18(11)
C8 C7 B2 120.05(11)
C12 C7 B2 122.59(10)
C9 C8 C7 122.15(12)
C9 C8 H8 118.9
C7 C8 H8 118.9
C8 C9 C10 120.35(12)
C8 C9 H9 119.8
C10 C9 H9 119.8
C11 C10 C9 119.03(11)
C11 C10 H10 120.5
C9 C10 H10 120.5
C10 C11 C12 121.66(12)
C10 C11 H11 119.2
C12 C11 H11 119.2
C11 C12 C7 119.55(10)
C11 C12 B1 120.63(11)
C7 C12 B1 119.81(10)
C18 C13 C14 117.01(10)
C18 C13 B1 119.29(10)
C14 C13 B1 123.71(9)
C15 C14 C13 121.35(10)
C15 C14 P1 121.05(9)
C13 C14 P1 117.48(8)
C16 C15 C14 119.88(11)
C16 C15 H15 120.1
C14 C15 H15 120.1
C17 C16 C15 119.82(11)
C17 C16 H16 120.1
C15 C16 H16 120.1
C16 C17 C18 120.05(11)
C16 C17 H17 120.0
C18 C17 H17 120.0
C17 C18 C13 121.86(12)
C17 C18 H18 119.1
C13 C18 H18 119.1
C14 P1 C19 103.66(5)
C14 P1 C22 110.47(5)
C19 P1 C22 105.19(5)
C14 P1 Au1 112.67(4)
C19 P1 Au1 113.34(4)
C22 P1 Au1 111.05(4)
C21 C19 C20 111.58(10)
C21 C19 P1 110.27(8)
C20 C19 P1 112.11(8)
C21 C19 H19 107.6
C20 C19 H19 107.6
P1 C19 H19 107.6
C19 C20 H20A 109.5
C19 C20 H20B 109.5
H20A C20 H20B 109.5
C19 C20 H20C 109.5
H20A C20 H20C 109.5
H20B C20 H20C 109.5
C19 C21 H21A 109.5
C19 C21 H21B 109.5
H21A C21 H21B 109.5
C19 C21 H21C 109.5
H21A C21 H21C 109.5
H21B C21 H21C 109.5
C23 C22 C24 111.08(10)
C23 C22 P1 110.10(8)
C24 C22 P1 115.66(8)
C23 C22 H22 106.5
C24 C22 H22 106.5
P1 C22 H22 106.5
C22 C23 H23A 109.5
C22 C23 H23B 109.5
H23A C23 H23B 109.5
C22 C23 H23C 109.5
H23A C23 H23C 109.5
H23B C23 H23C 109.5
C22 C24 H24A 109.5
C22 C24 H24B 109.5
H24A C24 H24B 109.5
C22 C24 H24C 109.5
H24A C24 H24C 109.5
H24B C24 H24C 109.5
C30 C25 C26 114.89(11)
C30 C25 B2 118.32(11)
C26 C25 B2 126.69(10)
C27 C26 C25 121.49(11)
C27 C26 P2 115.86(9)
C25 C26 P2 122.61(8)
C28 C27 C26 121.22(13)
C28 C27 H27 119.4
C26 C27 H27 119.4
C27 C28 C29 118.66(12)
C27 C28 H28 120.7
C29 C28 H28 120.7
C28 C29 C30 120.32(12)
C28 C29 H29 119.8
C30 C29 H29 119.8
C29 C30 C25 123.37(13)
C29 C30 H30 118.3
C25 C30 H30 118.3
C26 P2 C31 104.56(5)
C26 P2 C34 101.90(5)
C31 P2 C34 109.05(5)
C26 P2 Au1 124.02(4)
C31 P2 Au1 107.77(4)
C34 P2 Au1 108.83(4)
C33 C31 C32 109.93(10)
C33 C31 P2 110.30(8)
C32 C31 P2 110.37(9)
C33 C31 H31 108.7
C32 C31 H31 108.7
P2 C31 H31 108.7
C31 C32 H32A 109.5
C31 C32 H32B 109.5
H32A C32 H32B 109.5
C31 C32 H32C 109.5
H32A C32 H32C 109.5
H32B C32 H32C 109.5
C31 C33 H33A 109.5
C31 C33 H33B 109.5
H33A C33 H33B 109.5
C31 C33 H33C 109.5
H33A C33 H33C 109.5
H33B C33 H33C 109.5
C35 C34 C36 111.65(10)
C35 C34 P2 114.57(8)
C36 C34 P2 113.30(8)
C35 C34 H34 105.5
C36 C34 H34 105.5
P2 C34 H34 105.5
C34 C35 H35A 109.5
C34 C35 H35B 109.5
H35A C35 H35B 109.5
C34 C35 H35C 109.5
H35A C35 H35C 109.5
H35B C35 H35C 109.5
C34 C36 H36A 109.5
C34 C36 H36B 109.5
H36A C36 H36B 109.5
C34 C36 H36C 109.5
H36A C36 H36C 109.5
H36B C36 H36C 109.5
C2T C1T C6T 119.83(14)
C2T C1T H1T 120.1
C6T C1T H1T 120.1
C1T C2T C3T 120.50(14)
C1T C2T H2T 119.7
C3T C2T H2T 119.7
C2T C3T C4T 119.49(16)
C2T C3T H3T 120.3
C4T C3T H3T 120.3
C5T C4T C3T 120.51(15)
C5T C4T H4T 119.7
C3T C4T H4T 119.7
C4T C5T C6T 119.47(15)
C4T C5T H5T 120.3
C6T C5T H5T 120.3
C5T C6T C1T 120.17(16)
C5T C6T H6T 119.9
C1T C6T H6T 119.9

loop_
_geom_bond_atom_site_label_1
_geom_bond_atom_site_label_2
_geom_bond_distance
Au1 P1 2.3121(3)
Au1 P2 2.3409(3)
Au1 B1 2.6437(12)
B1 C12 1.5536(17)
B1 C1 1.5606(16)
B1 C13 1.5938(17)
C1 C2 1.4203(15)
C1 C6 1.4293(16)
C2 C3 1.3838(16)
C2 H2 0.9500
C3 C4 1.3993(17)
C3 H3 0.9500
C4 C5 1.3885(16)
C4 H4 0.9500
C5 C6 1.4128(15)
C5 H5 0.9500
C6 B2 1.6115(17)
B2 C7 1.6165(18)
B2 C25 1.6349(18)
B2 H2A 1.326(17)
C7 C8 1.4147(16)
C7 C12 1.4225(17)
C8 C9 1.3894(18)
C8 H8 0.9500
C9 C10 1.395(2)
C9 H9 0.9500
C10 C11 1.3834(18)
C10 H10 0.9500
C11 C12 1.4187(16)
C11 H11 0.9500
C13 C18 1.4077(16)
C13 C14 1.4104(16)
C14 C15 1.4033(15)
C14 P1 1.8151(10)
C15 C16 1.3938(16)
C15 H15 0.9500
C16 C17 1.390(2)
C16 H16 0.9500
C17 C18 1.3921(19)
C17 H17 0.9500
C18 H18 0.9500
P1 C19 1.8408(11)
P1 C22 1.8457(11)
C19 C21 1.5272(17)
C19 C20 1.5298(17)
C19 H19 1.0000
C20 H20A 0.9800
C20 H20B 0.9800
C20 H20C 0.9800
C21 H21A 0.9800
C21 H21B 0.9800
C21 H21C 0.9800
C22 C23 1.5289(16)
C22 C24 1.5332(17)
C22 H22 1.0000
C23 H23A 0.9800
C23 H23B 0.9800
C23 H23C 0.9800
C24 H24A 0.9800
C24 H24B 0.9800
C24 H24C 0.9800
C25 C30 1.4113(17)
C25 C26 1.4124(17)
C26 C27 1.4109(16)
C26 P2 1.8235(12)
C27 C28 1.3795(18)
C27 H27 0.9500
C28 C29 1.381(2)
C28 H28 0.9500
C29 C30 1.391(2)
C29 H29 0.9500
C30 H30 0.9500
P2 C31 1.8540(12)
P2 C34 1.8672(11)
C31 C33 1.5331(18)
C31 C32 1.5337(18)
C31 H31 1.0000
C32 H32A 0.9800
C32 H32B 0.9800
C32 H32C 0.9800
C33 H33A 0.9800
C33 H33B 0.9800
C33 H33C 0.9800
C34 C35 1.5281(17)
C34 C36 1.5302(16)
C34 H34 1.0000
C35 H35A 0.9800
C35 H35B 0.9800
C35 H35C 0.9800
C36 H36A 0.9800
C36 H36B 0.9800
C36 H36C 0.9800
C1T C2T 1.380(2)
C1T C6T 1.392(2)
C1T H1T 0.9500
C2T C3T 1.387(2)
C2T H2T 0.9500
C3T C4T 1.389(2)
C3T H3T 0.9500
C4T C5T 1.387(2)
C4T H4T 0.9500
C5T C6T 1.390(2)
C5T H5T 0.9500
C6T H6T 0.9500

loop_
_geom_torsion_atom_site_label_1
_geom_torsion_atom_site_label_2
_geom_torsion_atom_site_label_3
_geom_torsion_atom_site_label_4
_geom_torsion
C12 B1 C1 C2 175.16(10)
C13 B1 C1 C2 -0.05(16)
Au1 B1 C1 C2 -104.59(10)
C12 B1 C1 C6 -4.93(15)
C13 B1 C1 C6 179.86(10)
Au1 B1 C1 C6 75.32(9)
C6 C1 C2 C3 -0.63(17)
B1 C1 C2 C3 179.28(11)
C1 C2 C3 C4 -0.19(18)
C2 C3 C4 C5 0.87(18)
C3 C4 C5 C6 -0.75(18)
C4 C5 C6 C1 -0.07(17)
C4 C5 C6 B2 173.92(11)
C2 C1 C6 C5 0.74(15)
B1 C1 C6 C5 -179.18(10)
C2 C1 C6 B2 -173.07(10)
B1 C1 C6 B2 7.02(15)
C5 C6 B2 C7 176.97(10)
C1 C6 B2 C7 -9.37(15)
C5 C6 B2 C25 45.97(14)
C1 C6 B2 C25 -140.37(10)
C6 B2 C7 C8 -174.43(10)
C25 B2 C7 C8 -41.36(14)
C6 B2 C7 C12 10.57(15)
C25 B2 C7 C12 143.64(11)
C12 C7 C8 C9 1.23(18)
B2 C7 C8 C9 -174.04(12)
C7 C8 C9 C10 1.3(2)
C8 C9 C10 C11 -2.3(2)
C9 C10 C11 C12 0.58(19)
C10 C11 C12 C7 2.02(18)
C10 C11 C12 B1 -176.39(11)
C8 C7 C12 C11 -2.85(16)
B2 C7 C12 C11 172.29(10)
C8 C7 C12 B1 175.57(10)
B2 C7 C12 B1 -9.29(16)
C1 B1 C12 C11 -175.50(10)
C13 B1 C12 C11 -0.23(16)
Au1 B1 C12 C11 107.91(10)
C1 B1 C12 C7 6.09(16)
C13 B1 C12 C7 -178.64(10)
Au1 B1 C12 C7 -70.50(10)
C12 B1 C13 C18 -88.81(13)
C1 B1 C13 C18 86.47(13)
Au1 B1 C13 C18 175.15(8)
C12 B1 C13 C14 91.91(13)
C1 B1 C13 C14 -92.81(13)
Au1 B1 C13 C14 -4.14(12)
C18 C13 C14 C15 -2.12(16)
B1 C13 C14 C15 177.18(10)
C18 C13 C14 P1 -178.08(8)
B1 C13 C14 P1 1.21(14)
C13 C14 C15 C16 1.39(16)
P1 C14 C15 C16 177.21(9)
C14 C15 C16 C17 0.26(17)
C15 C16 C17 C18 -1.09(19)
C16 C17 C18 C13 0.29(19)
C14 C13 C18 C17 1.29(17)
B1 C13 C18 C17 -178.04(11)
C15 C14 P1 C19 -50.10(10)
C13 C14 P1 C19 125.88(8)
C15 C14 P1 C22 62.14(10)
C13 C14 P1 C22 -121.88(8)
C15 C14 P1 Au1 -173.01(8)
C13 C14 P1 Au1 2.96(9)
C14 P1 C19 C21 -61.15(9)
C22 P1 C19 C21 -177.18(8)
Au1 P1 C19 C21 61.32(8)
C14 P1 C19 C20 173.87(9)
C22 P1 C19 C20 57.84(10)
Au1 P1 C19 C20 -63.66(9)
C14 P1 C22 C23 61.98(9)
C19 P1 C22 C23 173.23(8)
Au1 P1 C22 C23 -63.78(8)
C14 P1 C22 C24 -64.95(10)
C19 P1 C22 C24 46.31(10)
Au1 P1 C22 C24 169.29(8)
C6 B2 C25 C30 -128.68(11)
C7 B2 C25 C30 99.13(12)
C6 B2 C25 C26 55.21(15)
C7 B2 C25 C26 -76.97(14)
C30 C25 C26 C27 1.54(16)
B2 C25 C26 C27 177.75(10)
C30 C25 C26 P2 179.39(9)
B2 C25 C26 P2 -4.39(16)
C25 C26 C27 C28 -1.99(18)
P2 C26 C27 C28 -179.98(10)
C26 C27 C28 C29 0.44(19)
C27 C28 C29 C30 1.4(2)
C28 C29 C30 C25 -1.9(2)
C26 C25 C30 C29 0.35(18)
B2 C25 C30 C29 -176.20(12)
C27 C26 P2 C31 -34.34(10)
C25 C26 P2 C31 147.69(9)
C27 C26 P2 C34 79.19(9)
C25 C26 P2 C34 -98.77(10)
C27 C26 P2 Au1 -158.11(7)
C25 C26 P2 Au1 23.92(11)
C26 P2 C31 C33 -174.93(9)
C34 P2 C31 C33 76.71(10)
Au1 P2 C31 C33 -41.28(9)
C26 P2 C31 C32 -53.25(10)
C34 P2 C31 C32 -161.62(8)
Au1 P2 C31 C32 80.40(9)
C26 P2 C34 C35 -79.75(10)
C31 P2 C34 C35 30.41(11)
Au1 P2 C34 C35 147.73(8)
C26 P2 C34 C36 150.58(9)
C31 P2 C34 C36 -99.27(9)
Au1 P2 C34 C36 18.05(9)
C6T C1T C2T C3T 0.1(2)
C1T C2T C3T C4T 0.7(2)
C2T C3T C4T C5T -0.9(3)
C3T C4T C5T C6T 0.1(3)
C4T C5T C6T C1T 0.7(2)
C2T C1T C6T C5T -0.8(2)
